data_7004367
loop_
_publ_author_name
'Darensbourg, Donald J.'
'Frantz, Eric B.'

_publ_section_title
;
 X-Ray crystal structures of five-coordinate (salen)MnN3 derivatives
 and their binding abilities towards epoxides: chemistry relevant to
 the epoxide--CO2 copolymerization process
;
_journal_issue 37
_journal_name_full 'Dalton Transactions'
_journal_page_first 5031
_journal_page_last 5036
_journal_paper_doi 10.1039/b806364h
_journal_year 2008
_chemical_absolute_configuration rm
_chemical_formula_sum 'C36 H52 Mn N5 O2'
_chemical_formula_weight 641.77
_chemical_name_systematic
;
?
;
_space_group_IT_number 4
_symmetry_cell_setting monoclinic
_symmetry_space_group_name_Hall 'P 2yb'
_symmetry_space_group_name_H-M 'P 1 21 1'
_atom_sites_solution_hydrogens geom
_atom_sites_solution_primary direct
_atom_sites_solution_secondary difmap
_audit_creation_method SHELXL-97
_cell_angle_alpha 90.00
_cell_angle_beta 112.178(3)
_cell_angle_gamma 90.00
_cell_formula_units_Z 4
_cell_length_a 17.772(3)
_cell_length_b 11.5307(19)
_cell_length_c 18.530(3)
_cell_measurement_reflns_used 6252
_cell_measurement_temperature 110(2)
_cell_measurement_theta_max 26.41
_cell_measurement_theta_min 2.37
_cell_volume 3516.3(10)
_computing_cell_refinement 'Bruker SMART'
_computing_data_collection 'Bruker SMART'
_computing_data_reduction 'Bruker SAINT'
_computing_molecular_graphics 'X-Seed (Barbour, 1999)'
_computing_publication_material 'Bruker SHELXTL'
_computing_structure_refinement 'SHELXL-97 (Sheldrick, 1997)'
_computing_structure_solution 'SHELXS-97 (Sheldrick, 1990)'
_diffrn_ambient_temperature 110(2)
_diffrn_measured_fraction_theta_full 0.993
_diffrn_measured_fraction_theta_max 0.993
_diffrn_measurement_device_type 'Bruker Smart CCD'
_diffrn_measurement_method '\w scans'
_diffrn_radiation_monochromator graphite
_diffrn_radiation_source 'fine-focus sealed tube'
_diffrn_radiation_type MoK\a
_diffrn_radiation_wavelength 0.71073
_diffrn_reflns_av_R_equivalents 0.0634
_diffrn_reflns_av_sigmaI/netI 0.0909
_diffrn_reflns_limit_h_max 23
_diffrn_reflns_limit_h_min -23
_diffrn_reflns_limit_k_max 14
_diffrn_reflns_limit_k_min -14
_diffrn_reflns_limit_l_max 24
_diffrn_reflns_limit_l_min -24
_diffrn_reflns_number 40279
_diffrn_reflns_theta_full 27.58
_diffrn_reflns_theta_max 27.58
_diffrn_reflns_theta_min 1.24
_diffrn_standards_decay_% <1
_diffrn_standards_interval_count 0
_diffrn_standards_interval_time 0
_diffrn_standards_number 0
_exptl_absorpt_coefficient_mu 0.413
_exptl_absorpt_correction_T_max 0.9677
_exptl_absorpt_correction_T_min 0.8523
_exptl_absorpt_correction_type multi-scan
_exptl_absorpt_process_details sadabs
_exptl_crystal_colour brown
_exptl_crystal_density_diffrn 1.212
_exptl_crystal_density_method 'not measured'
_exptl_crystal_description plate
_exptl_crystal_F_000 1376
_exptl_crystal_size_max 0.40
_exptl_crystal_size_mid 0.30
_exptl_crystal_size_min 0.08
_refine_diff_density_max 0.374
_refine_diff_density_min -0.336
_refine_diff_density_rms 0.064
_refine_ls_abs_structure_details 'Flack H D (1983), Acta Cryst. A39, 876-881'
_refine_ls_abs_structure_Flack -0.046(15)
_refine_ls_extinction_method none
_refine_ls_goodness_of_fit_ref 0.990
_refine_ls_hydrogen_treatment constr
_refine_ls_matrix_type full
_refine_ls_number_parameters 817
_refine_ls_number_reflns 16068
_refine_ls_number_restraints 1
_refine_ls_restrained_S_all 0.990
_refine_ls_R_factor_all 0.0851
_refine_ls_R_factor_gt 0.0484
_refine_ls_shift/su_max 0.001
_refine_ls_shift/su_mean 0.000
_refine_ls_structure_factor_coef Fsqd
_refine_ls_weighting_details 'calc w=1/[\s^2^(Fo^2^)+(0.0465P)^2^+0.0000P] where P=(Fo^2^+2Fc^2^)/3'
_refine_ls_weighting_scheme calc
_refine_ls_wR_factor_gt 0.0954
_refine_ls_wR_factor_ref 0.1098
_reflns_number_gt 11457
_reflns_number_total 16068
_reflns_threshold_expression >2sigma(I)
_cod_data_source_file b806364h.txt
_cod_data_source_block ddef90b
_cod_depositor_comments
;
The following automatic conversions were performed:
'_symmetry_cell_setting' value 'Monoclinic' changed to 'monoclinic'
according to '/home/saulius/struct/CIF-dictionaries/cif_core.dic'
dictionary named 'cif_core.dic' version 2.4.1 from 2010-06-29.

Automatic conversion script
Id: cif_fix_enum 1527 2010-12-29 10:47:43Z saulius 

The following automatic conversions were performed:

'_refine_ls_hydrogen_treatment' value 'constr.' was replaced with the
value 'constr' as specified in the replacement file
'src/cod-tools/trunk/data/replacement-values/replacement_values.lst'.

Automatic conversion script
Id: cif_fix_values 5376 2017-05-30 11:51:03Z andrius 
;
_cod_original_cell_volume 3516.1(10)
_cod_original_sg_symbol_H-M P2(1)
_cod_database_code 7004367

loop_
_symmetry_equiv_pos_as_xyz
'x, y, z'
'-x, y+1/2, -z'

loop_
_atom_site_label
_atom_site_type_symbol
_atom_site_fract_x
_atom_site_fract_y
_atom_site_fract_z
_atom_site_U_iso_or_equiv
_atom_site_adp_type
_atom_site_occupancy
_atom_site_symmetry_multiplicity
_atom_site_calc_flag
_atom_site_refinement_flags
_atom_site_disorder_assembly
_atom_site_disorder_group
Mn1 Mn 0.83352(3) 0.61765(4) 0.03273(3) 0.01212(13) Uani 1 1 d . . .
Mn2 Mn 0.82828(3) 0.15431(4) 0.52867(3) 0.01275(14) Uani 1 1 d . . .
O1 O 0.74490(13) 0.6460(2) 0.06191(12) 0.0173(6) Uani 1 1 d . . .
O2 O 0.76385(13) 0.5664(2) -0.06543(13) 0.0144(6) Uani 1 1 d . . .
O3 O 0.76533(14) 0.2140(2) 0.43012(13) 0.0157(6) Uani 1 1 d . . .
O4 O 0.73660(13) 0.1249(2) 0.55291(13) 0.0178(6) Uani 1 1 d . . .
N1 N 0.90588(16) 0.7021(3) 0.12542(16) 0.0145(7) Uani 1 1 d . . .
N2 N 0.91161(15) 0.6772(3) -0.01141(16) 0.0120(6) Uani 1 1 d . . .
N3 N 0.88094(19) 0.4577(3) 0.08080(19) 0.0241(8) Uani 1 1 d . . .
N4 N 0.94579(19) 0.4217(3) 0.11938(18) 0.0212(8) Uani 1 1 d . . .
N5 N 1.0094(2) 0.3831(3) 0.1570(2) 0.0332(9) Uani 1 1 d . . .
N6 N 0.91697(15) 0.1205(3) 0.49129(16) 0.0151(7) Uani 1 1 d . . .
N7 N 0.89330(16) 0.0475(3) 0.61322(17) 0.0159(7) Uani 1 1 d . . .
N8 N 0.87342(19) 0.3071(3) 0.59068(19) 0.0249(8) Uani 1 1 d . . .
N9 N 0.93791(19) 0.3501(3) 0.61941(17) 0.0183(7) Uani 1 1 d . . .
N10 N 1.0005(2) 0.3947(3) 0.6490(2) 0.0328(9) Uani 1 1 d . . .
C1 C 0.8872(2) 0.7399(3) 0.1823(2) 0.0143(8) Uani 1 1 d . . .
H1 H 0.9288 0.7786 0.2236 0.017 Uiso 1 1 calc R . .
C2 C 0.8101(2) 0.7290(3) 0.1889(2) 0.0137(8) Uani 1 1 d . . .
C3 C 0.7408(2) 0.6857(3) 0.1277(2) 0.0133(8) Uani 1 1 d . . .
C4 C 0.6642(2) 0.6870(3) 0.1356(2) 0.0150(8) Uani 1 1 d . . .
C5 C 0.6631(2) 0.7265(3) 0.2052(2) 0.0174(8) Uani 1 1 d . . .
H5 H 0.6124 0.7247 0.2114 0.021 Uiso 1 1 calc R . .
C6 C 0.7307(2) 0.7696(3) 0.2683(2) 0.0164(8) Uani 1 1 d . . .
C7 C 0.8033(2) 0.7716(3) 0.2582(2) 0.0135(8) Uani 1 1 d . . .
H7 H 0.8500 0.8021 0.2985 0.016 Uiso 1 1 calc R . .
C8 C 0.9010(2) 0.6747(3) -0.0853(2) 0.0153(8) Uani 1 1 d . . .
H8 H 0.9420 0.7096 -0.0992 0.018 Uiso 1 1 calc R . .
C9 C 0.83361(19) 0.6244(3) -0.14691(19) 0.0150(8) Uani 1 1 d . . .
C10 C 0.7680(2) 0.5704(3) -0.1354(2) 0.0130(8) Uani 1 1 d . . .
C11 C 0.7034(2) 0.5242(3) -0.2013(2) 0.0119(8) Uani 1 1 d . . .
C12 C 0.7063(2) 0.5431(3) -0.2736(2) 0.0156(8) Uani 1 1 d . . .
H12 H 0.6626 0.5140 -0.3176 0.019 Uiso 1 1 calc R . .
C13 C 0.7690(2) 0.6021(3) -0.28729(19) 0.0151(8) Uani 1 1 d . . .
C14 C 0.8330(2) 0.6389(3) -0.22313(19) 0.0159(8) Uani 1 1 d . . .
H14 H 0.8781 0.6749 -0.2297 0.019 Uiso 1 1 calc R . .
C15 C 0.98921(18) 0.7132(3) 0.12546(17) 0.0164(7) Uani 1 1 d . . .
H15 H 1.0145 0.6343 0.1351 0.020 Uiso 1 1 d R . .
C16 C 0.97825(17) 0.7485(3) 0.04285(17) 0.0155(7) Uani 1 1 d . . .
H16 H 0.9599 0.8312 0.0356 0.019 Uiso 1 1 d R . .
C17 C 1.0591(2) 0.7425(4) 0.0327(2) 0.0216(10) Uani 1 1 d . . .
H17A H 1.0517 0.7644 -0.0212 0.026 Uiso 1 1 calc R . .
H17B H 1.0808 0.6625 0.0424 0.026 Uiso 1 1 calc R . .
C18 C 1.1187(2) 0.8264(3) 0.09083(19) 0.0247(8) Uani 1 1 d . . .
H18A H 1.1723 0.8209 0.0862 0.030 Uiso 1 1 calc R . .
H18B H 1.0987 0.9069 0.0779 0.030 Uiso 1 1 calc R . .
C19 C 1.12857(19) 0.7995(3) 0.1744(2) 0.0218(8) Uani 1 1 d . . .
H19A H 1.1638 0.8592 0.2095 0.026 Uiso 1 1 calc R . .
H19B H 1.1560 0.7236 0.1897 0.026 Uiso 1 1 calc R . .
C20 C 1.0476(2) 0.7961(4) 0.1852(2) 0.0192(9) Uani 1 1 d . . .
H20A H 1.0238 0.8748 0.1783 0.023 Uiso 1 1 calc R . .
H20B H 1.0564 0.7695 0.2386 0.023 Uiso 1 1 calc R . .
C21 C 0.5867(2) 0.6485(4) 0.0681(2) 0.0217(9) Uani 1 1 d . . .
C22 C 0.5940(2) 0.5247(4) 0.0430(2) 0.0287(11) Uani 1 1 d . . .
H22A H 0.6054 0.4725 0.0875 0.043 Uiso 1 1 calc R . .
H22B H 0.6384 0.5202 0.0239 0.043 Uiso 1 1 calc R . .
H22C H 0.5430 0.5018 0.0013 0.043 Uiso 1 1 calc R . .
C23 C 0.5120(2) 0.6560(6) 0.0907(2) 0.0478(15) Uani 1 1 d . . .
H23A H 0.4638 0.6294 0.0470 0.072 Uiso 1 1 calc R . .
H23B H 0.5041 0.7366 0.1033 0.072 Uiso 1 1 calc R . .
H23C H 0.5206 0.6069 0.1363 0.072 Uiso 1 1 calc R . .
C24 C 0.5714(2) 0.7325(4) -0.0014(2) 0.0319(11) Uani 1 1 d . . .
H24A H 0.6173 0.7289 -0.0184 0.048 Uiso 1 1 calc R . .
H24B H 0.5657 0.8118 0.0148 0.048 Uiso 1 1 calc R . .
H24C H 0.5214 0.7099 -0.0446 0.048 Uiso 1 1 calc R . .
C25 C 0.7196(2) 0.8149(3) 0.3410(2) 0.0159(8) Uani 1 1 d . . .
C26 C 0.8011(2) 0.8439(4) 0.4070(2) 0.0224(9) Uani 1 1 d . . .
H26A H 0.8298 0.9025 0.3888 0.034 Uiso 1 1 calc R . .
H26B H 0.8344 0.7736 0.4221 0.034 Uiso 1 1 calc R . .
H26C H 0.7911 0.8740 0.4520 0.034 Uiso 1 1 calc R . .
C27 C 0.6689(2) 0.9249(4) 0.3195(2) 0.0256(10) Uani 1 1 d . . .
H27A H 0.6971 0.9831 0.3004 0.038 Uiso 1 1 calc R . .
H27B H 0.6609 0.9551 0.3655 0.038 Uiso 1 1 calc R . .
H27C H 0.6160 0.9075 0.2786 0.038 Uiso 1 1 calc R . .
C28 C 0.6753(2) 0.7244(4) 0.3718(2) 0.0268(9) Uani 1 1 d . . .
H28A H 0.6661 0.7563 0.4168 0.040 Uiso 1 1 calc R . .
H28B H 0.7087 0.6542 0.3875 0.040 Uiso 1 1 calc R . .
H28C H 0.6230 0.7050 0.3306 0.040 Uiso 1 1 calc R . .
C29 C 0.6319(2) 0.4598(3) -0.1910(2) 0.0152(8) Uani 1 1 d . . .
C30 C 0.6615(2) 0.3596(3) -0.1327(2) 0.0239(9) Uani 1 1 d . . .
H30A H 0.6149 0.3234 -0.1255 0.036 Uiso 1 1 calc R . .
H30B H 0.6993 0.3894 -0.0826 0.036 Uiso 1 1 calc R . .
H30C H 0.6892 0.3019 -0.1527 0.036 Uiso 1 1 calc R . .
C31 C 0.5830(2) 0.5471(4) -0.1629(2) 0.0192(9) Uani 1 1 d . . .
H31A H 0.5371 0.5072 -0.1566 0.029 Uiso 1 1 calc R . .
H31B H 0.5625 0.6093 -0.2015 0.029 Uiso 1 1 calc R . .
H31C H 0.6182 0.5802 -0.1129 0.029 Uiso 1 1 calc R . .
C32 C 0.5736(2) 0.4077(3) -0.26877(19) 0.0256(10) Uani 1 1 d . . .
H32A H 0.6041 0.3561 -0.2900 0.038 Uiso 1 1 calc R . .
H32B H 0.5490 0.4704 -0.3059 0.038 Uiso 1 1 calc R . .
H32C H 0.5309 0.3635 -0.2598 0.038 Uiso 1 1 calc R . .
C33 C 0.7594(2) 0.6334(3) -0.3715(2) 0.0192(8) Uani 1 1 d . . .
C34 C 0.7251(2) 0.5311(4) -0.4275(2) 0.0272(10) Uani 1 1 d . . .
H34A H 0.6703 0.5128 -0.4302 0.041 Uiso 1 1 calc R . .
H34B H 0.7603 0.4633 -0.4085 0.041 Uiso 1 1 calc R . .
H34C H 0.7229 0.5521 -0.4795 0.041 Uiso 1 1 calc R . .
C35 C 0.7009(3) 0.7366(4) -0.3969(2) 0.0282(10) Uani 1 1 d . . .
H35A H 0.7229 0.8015 -0.3608 0.042 Uiso 1 1 calc R . .
H35B H 0.6479 0.7141 -0.3964 0.042 Uiso 1 1 calc R . .
H35C H 0.6945 0.7604 -0.4497 0.042 Uiso 1 1 calc R . .
C36 C 0.8412(2) 0.6684(4) -0.3751(2) 0.0334(11) Uani 1 1 d . . .
H36A H 0.8337 0.6861 -0.4291 0.050 Uiso 1 1 calc R . .
H36B H 0.8799 0.6043 -0.3559 0.050 Uiso 1 1 calc R . .
H36C H 0.8622 0.7371 -0.3425 0.050 Uiso 1 1 calc R . .
C37 C 0.9080(2) 0.1127(3) 0.4193(2) 0.0159(8) Uani 1 1 d . . .
H37 H 0.9530 0.0835 0.4090 0.019 Uiso 1 1 calc R . .
C38 C 0.8376(2) 0.1434(3) 0.35317(18) 0.0130(8) Uani 1 1 d . . .
C39 C 0.7691(2) 0.1972(3) 0.3611(2) 0.0136(8) Uani 1 1 d . . .
C40 C 0.7035(2) 0.2324(3) 0.2921(2) 0.0176(9) Uani 1 1 d . . .
C41 C 0.7093(2) 0.2067(3) 0.2213(2) 0.0190(9) Uani 1 1 d . . .
H41 H 0.6651 0.2293 0.1754 0.023 Uiso 1 1 calc R . .
C42 C 0.7749(2) 0.1501(3) 0.2114(2) 0.0179(8) Uani 1 1 d . . .
C43 C 0.8392(2) 0.1200(4) 0.27870(19) 0.0169(8) Uani 1 1 d . . .
H43 H 0.8853 0.0829 0.2750 0.020 Uiso 1 1 calc R . .
C44 C 0.8739(2) 0.0178(3) 0.6717(2) 0.0197(9) Uani 1 1 d . . .
H44 H 0.9138 -0.0230 0.7132 0.024 Uiso 1 1 calc R . .
C45 C 0.7982(2) 0.0405(3) 0.6797(2) 0.0149(8) Uani 1 1 d . . .
C46 C 0.7308(2) 0.0888(3) 0.6180(2) 0.0138(8) Uani 1 1 d . . .
C47 C 0.6541(2) 0.0913(3) 0.6264(2) 0.0152(8) Uani 1 1 d . . .
C48 C 0.6513(2) 0.0499(3) 0.6961(2) 0.0172(8) Uani 1 1 d . . .
H48 H 0.6003 0.0513 0.7016 0.021 Uiso 1 1 calc R . .
C49 C 0.7180(2) 0.0062(3) 0.75862(19) 0.0148(8) Uani 1 1 d . . .
C50 C 0.7904(2) 0.0006(3) 0.7484(2) 0.0161(8) Uani 1 1 d . . .
H50 H 0.8365 -0.0311 0.7888 0.019 Uiso 1 1 calc R . .
C51 C 0.99279(17) 0.0876(3) 0.55687(17) 0.0157(7) Uani 1 1 d . . .
H51 H 1.0145 0.1584 0.5892 0.019 Uiso 1 1 d R . .
C52 C 0.96793(18) 0.0017(3) 0.60598(18) 0.0170(7) Uani 1 1 d . . .
H52 H 0.9532 -0.0725 0.5759 0.020 Uiso 1 1 d R . .
C53 C 1.0393(2) -0.0242(4) 0.6816(2) 0.0242(10) Uani 1 1 d . . .
H53A H 1.0230 -0.0814 0.7128 0.029 Uiso 1 1 calc R . .
H53B H 1.0567 0.0477 0.7128 0.029 Uiso 1 1 calc R . .
C54 C 1.1098(2) -0.0728(3) 0.6619(2) 0.0303(10) Uani 1 1 d . . .
H54A H 1.1574 -0.0857 0.7108 0.036 Uiso 1 1 calc R . .
H54B H 1.0936 -0.1486 0.6355 0.036 Uiso 1 1 calc R . .
C55 C 1.13384(19) 0.0084(3) 0.60946(19) 0.0248(8) Uani 1 1 d . . .
H55A H 1.1767 -0.0286 0.5954 0.030 Uiso 1 1 calc R . .
H55B H 1.1564 0.0809 0.6381 0.030 Uiso 1 1 calc R . .
C56 C 1.0604(2) 0.0375(4) 0.5347(2) 0.0219(10) Uani 1 1 d . . .
H56A H 1.0765 0.0945 0.5032 0.026 Uiso 1 1 calc R . .
H56B H 1.0410 -0.0335 0.5031 0.026 Uiso 1 1 calc R . .
C57 C 0.6284(2) 0.2938(3) 0.2969(2) 0.0175(9) Uani 1 1 d . . .
C58 C 0.6537(2) 0.4065(3) 0.3428(2) 0.0248(9) Uani 1 1 d . . .
H58A H 0.6060 0.4432 0.3475 0.037 Uiso 1 1 calc R . .
H58B H 0.6775 0.4590 0.3157 0.037 Uiso 1 1 calc R . .
H58C H 0.6940 0.3896 0.3950 0.037 Uiso 1 1 calc R . .
C59 C 0.5666(2) 0.3242(4) 0.2159(2) 0.0269(10) Uani 1 1 d . . .
H59A H 0.5199 0.3635 0.2208 0.040 Uiso 1 1 calc R . .
H59B H 0.5483 0.2529 0.1854 0.040 Uiso 1 1 calc R . .
H59C H 0.5920 0.3755 0.1894 0.040 Uiso 1 1 calc R . .
C60 C 0.5866(2) 0.2149(4) 0.3363(2) 0.0207(9) Uani 1 1 d . . .
H60A H 0.6234 0.2003 0.3902 0.031 Uiso 1 1 calc R . .
H60B H 0.5726 0.1412 0.3080 0.031 Uiso 1 1 calc R . .
H60C H 0.5370 0.2524 0.3360 0.031 Uiso 1 1 calc R . .
C61 C 0.7703(2) 0.1174(4) 0.1299(2) 0.0245(9) Uani 1 1 d . . .
C62 C 0.7441(3) 0.2227(4) 0.0753(2) 0.0306(10) Uani 1 1 d . . .
H62A H 0.6900 0.2482 0.0711 0.046 Uiso 1 1 calc R . .
H62B H 0.7425 0.2011 0.0235 0.046 Uiso 1 1 calc R . .
H62C H 0.7831 0.2859 0.0963 0.046 Uiso 1 1 calc R . .
C63 C 0.8522(3) 0.0727(4) 0.1312(2) 0.0394(12) Uani 1 1 d . . .
H63A H 0.8943 0.1313 0.1549 0.059 Uiso 1 1 calc R . .
H63B H 0.8480 0.0571 0.0778 0.059 Uiso 1 1 calc R . .
H63C H 0.8668 0.0010 0.1618 0.059 Uiso 1 1 calc R . .
C64 C 0.7065(3) 0.0205(4) 0.0986(2) 0.0327(11) Uani 1 1 d . . .
H64A H 0.7227 -0.0466 0.1336 0.049 Uiso 1 1 calc R . .
H64B H 0.7026 -0.0023 0.0464 0.049 Uiso 1 1 calc R . .
H64C H 0.6536 0.0489 0.0961 0.049 Uiso 1 1 calc R . .
C65 C 0.5769(2) 0.1312(4) 0.5584(2) 0.0192(9) Uani 1 1 d . . .
C66 C 0.5872(2) 0.2568(4) 0.5360(2) 0.0231(10) Uani 1 1 d . . .
H66A H 0.6344 0.2617 0.5209 0.035 Uiso 1 1 calc R . .
H66B H 0.5955 0.3078 0.5806 0.035 Uiso 1 1 calc R . .
H66C H 0.5383 0.2809 0.4921 0.035 Uiso 1 1 calc R . .
C67 C 0.5608(2) 0.0480(4) 0.4898(2) 0.0208(9) Uani 1 1 d . . .
H67A H 0.5537 -0.0308 0.5059 0.031 Uiso 1 1 calc R . .
H67B H 0.6069 0.0497 0.4731 0.031 Uiso 1 1 calc R . .
H67C H 0.5114 0.0720 0.4464 0.031 Uiso 1 1 calc R . .
C68 C 0.5026(2) 0.1292(4) 0.5815(2) 0.0304(10) Uani 1 1 d . . .
H68A H 0.4554 0.1608 0.5388 0.046 Uiso 1 1 calc R . .
H68B H 0.5137 0.1765 0.6284 0.046 Uiso 1 1 calc R . .
H68C H 0.4913 0.0492 0.5921 0.046 Uiso 1 1 calc R . .
C69 C 0.7051(2) -0.0471(3) 0.8296(2) 0.0178(8) Uani 1 1 d . . .
C70 C 0.6500(2) 0.0289(4) 0.8564(2) 0.0287(10) Uani 1 1 d . . .
H70A H 0.6409 -0.0092 0.8997 0.043 Uiso 1 1 calc R . .
H70B H 0.5978 0.0403 0.8131 0.043 Uiso 1 1 calc R . .
H70C H 0.6760 0.1043 0.8738 0.043 Uiso 1 1 calc R . .
C71 C 0.6649(2) -0.1658(3) 0.8047(2) 0.0220(9) Uani 1 1 d . . .
H71A H 0.7002 -0.2153 0.7880 0.033 Uiso 1 1 calc R . .
H71B H 0.6125 -0.1560 0.7613 0.033 Uiso 1 1 calc R . .
H71C H 0.6563 -0.2022 0.8487 0.033 Uiso 1 1 calc R . .
C72 C 0.7850(2) -0.0631(4) 0.8987(2) 0.0255(10) Uani 1 1 d . . .
H72A H 0.8122 0.0121 0.9135 0.038 Uiso 1 1 calc R . .
H72B H 0.8200 -0.1163 0.8844 0.038 Uiso 1 1 calc R . .
H72C H 0.7742 -0.0953 0.9428 0.038 Uiso 1 1 calc R . .

loop_
_atom_site_aniso_label
_atom_site_aniso_U_11
_atom_site_aniso_U_22
_atom_site_aniso_U_33
_atom_site_aniso_U_23
_atom_site_aniso_U_13
_atom_site_aniso_U_12
Mn1 0.0104(3) 0.0161(3) 0.0104(3) -0.0010(2) 0.0046(2) -0.0016(2)
Mn2 0.0097(3) 0.0165(3) 0.0125(3) 0.0006(2) 0.0047(2) 0.0010(2)
O1 0.0134(11) 0.0278(16) 0.0106(12) -0.0051(11) 0.0046(9) -0.0033(12)
O2 0.0115(12) 0.0211(14) 0.0122(13) -0.0005(11) 0.0063(10) -0.0028(10)
O3 0.0142(12) 0.0223(15) 0.0092(12) 0.0004(11) 0.0027(10) 0.0018(11)
O4 0.0131(11) 0.0246(16) 0.0180(13) 0.0028(12) 0.0084(10) -0.0019(12)
N1 0.0102(14) 0.0218(16) 0.0121(14) -0.0001(12) 0.0050(11) -0.0020(12)
N2 0.0116(13) 0.0128(16) 0.0105(14) -0.0021(11) 0.0029(11) -0.0004(11)
N3 0.0184(16) 0.0204(18) 0.0283(18) 0.0058(14) 0.0027(14) 0.0012(14)
N4 0.0216(17) 0.023(2) 0.0194(17) -0.0037(15) 0.0076(14) -0.0028(15)
N5 0.0212(18) 0.035(2) 0.034(2) -0.0075(17) -0.0004(16) 0.0105(16)
N6 0.0103(13) 0.0181(16) 0.0152(14) -0.0013(13) 0.0030(11) -0.0013(12)
N7 0.0095(14) 0.0181(16) 0.0197(16) -0.0005(12) 0.0050(12) -0.0005(12)
N8 0.0173(16) 0.0220(19) 0.0304(19) -0.0110(15) 0.0033(14) -0.0001(14)
N9 0.0245(18) 0.0157(18) 0.0123(16) 0.0050(14) 0.0042(14) 0.0057(15)
N10 0.0216(18) 0.041(2) 0.028(2) 0.0095(17) 0.0014(16) -0.0056(17)
C1 0.0114(16) 0.019(2) 0.0109(17) -0.0010(14) 0.0024(13) -0.0043(14)
C2 0.0105(16) 0.014(2) 0.0140(18) 0.0036(15) 0.0022(14) 0.0008(14)
C3 0.0147(17) 0.014(2) 0.0122(17) -0.0001(15) 0.0061(14) 0.0008(14)
C4 0.0136(17) 0.017(2) 0.0135(17) 0.0011(15) 0.0042(14) -0.0024(14)
C5 0.0168(18) 0.022(2) 0.0162(18) 0.0022(16) 0.0090(15) 0.0027(16)
C6 0.0192(18) 0.012(2) 0.0175(19) 0.0028(15) 0.0066(15) 0.0001(15)
C7 0.0164(17) 0.015(2) 0.0080(16) -0.0012(14) 0.0032(14) 0.0015(14)
C8 0.0154(17) 0.015(2) 0.0178(19) 0.0052(15) 0.0094(14) 0.0017(14)
C9 0.0115(16) 0.016(2) 0.0165(18) 0.0022(17) 0.0044(14) 0.0058(16)
C10 0.0162(18) 0.012(2) 0.0116(18) -0.0010(15) 0.0062(15) 0.0035(15)
C11 0.0122(17) 0.0097(18) 0.0119(17) -0.0013(14) 0.0025(14) 0.0018(14)
C12 0.0158(17) 0.017(2) 0.0136(18) -0.0056(14) 0.0051(14) -0.0015(14)
C13 0.0176(17) 0.016(2) 0.0140(17) -0.0003(14) 0.0083(14) 0.0015(14)
C14 0.0173(17) 0.014(2) 0.0179(18) 0.0000(15) 0.0080(14) -0.0005(15)
C15 0.0111(15) 0.026(2) 0.0122(16) 0.0010(14) 0.0041(13) -0.0030(14)
C16 0.0138(16) 0.0129(17) 0.0173(17) 0.0000(13) 0.0030(13) -0.0013(13)
C17 0.0172(19) 0.033(3) 0.016(2) 0.0001(18) 0.0074(16) -0.0066(18)
C18 0.0162(18) 0.033(2) 0.023(2) 0.0010(16) 0.0051(15) -0.0089(16)
C19 0.0139(17) 0.028(2) 0.0211(19) -0.0015(16) 0.0044(15) -0.0054(15)
C20 0.0163(19) 0.023(2) 0.017(2) -0.0069(17) 0.0045(16) -0.0030(16)
C21 0.0132(17) 0.040(3) 0.0136(17) -0.0052(18) 0.0069(14) -0.0017(18)
C22 0.032(2) 0.039(3) 0.017(2) -0.0052(19) 0.0118(18) -0.020(2)
C23 0.020(2) 0.100(4) 0.026(2) -0.020(3) 0.0106(17) -0.019(3)
C24 0.026(2) 0.047(3) 0.016(2) -0.0037(19) 0.0003(17) 0.012(2)
C25 0.0214(19) 0.0119(19) 0.0186(19) -0.0051(15) 0.0123(16) -0.0041(15)
C26 0.027(2) 0.026(2) 0.0139(19) -0.0060(16) 0.0079(16) -0.0036(17)
C27 0.022(2) 0.032(2) 0.024(2) -0.0069(18) 0.0111(17) -0.0059(18)
C28 0.038(2) 0.030(2) 0.0185(19) -0.0056(17) 0.0169(17) -0.0095(18)
C29 0.0138(17) 0.019(2) 0.0139(18) -0.0018(15) 0.0064(14) -0.0042(15)
C30 0.022(2) 0.018(2) 0.032(2) 0.0060(16) 0.0104(17) -0.0035(15)
C31 0.0131(18) 0.029(2) 0.017(2) -0.0015(17) 0.0074(16) -0.0027(17)
C32 0.0241(19) 0.038(3) 0.0167(19) -0.0105(17) 0.0103(16) -0.0130(17)
C33 0.0239(18) 0.021(2) 0.0138(17) -0.0004(15) 0.0087(14) -0.0014(16)
C34 0.044(2) 0.026(2) 0.0133(19) -0.0068(16) 0.0126(17) -0.0022(19)
C35 0.045(3) 0.026(2) 0.0098(19) 0.0010(17) 0.0063(18) 0.0022(19)
C36 0.036(2) 0.055(3) 0.0141(18) 0.0010(19) 0.0150(16) -0.011(2)
C37 0.0131(16) 0.0162(19) 0.0215(19) -0.0024(16) 0.0102(14) 0.0015(15)
C38 0.0186(17) 0.010(2) 0.0111(17) 0.0006(15) 0.0066(14) -0.0013(16)
C39 0.0142(18) 0.012(2) 0.0134(19) -0.0027(15) 0.0037(15) -0.0068(15)
C40 0.0176(19) 0.016(2) 0.021(2) 0.0010(16) 0.0091(16) -0.0053(15)
C41 0.0233(19) 0.0165(19) 0.0153(18) 0.0002(15) 0.0049(15) -0.0041(15)
C42 0.0234(18) 0.0127(19) 0.0190(18) -0.0033(15) 0.0096(15) -0.0052(15)
C43 0.0209(18) 0.016(2) 0.0183(18) -0.0036(16) 0.0124(15) 0.0005(16)
C44 0.0203(18) 0.018(2) 0.0170(19) 0.0003(16) 0.0025(15) -0.0044(16)
C45 0.0123(16) 0.017(2) 0.0163(18) 0.0006(15) 0.0066(14) -0.0014(15)
C46 0.0149(17) 0.014(2) 0.0131(18) -0.0023(15) 0.0060(14) -0.0026(14)
C47 0.0125(17) 0.016(2) 0.0159(18) -0.0010(15) 0.0040(14) -0.0011(14)
C48 0.0132(17) 0.020(2) 0.0209(19) -0.0033(16) 0.0090(15) -0.0025(15)
C49 0.0204(18) 0.017(2) 0.0095(17) 0.0015(15) 0.0090(14) -0.0021(15)
C50 0.0138(17) 0.0144(19) 0.0165(18) 0.0027(15) 0.0016(14) 0.0024(15)
C51 0.0094(15) 0.0207(19) 0.0156(16) -0.0028(13) 0.0031(13) 0.0008(13)
C52 0.0148(16) 0.0190(19) 0.0163(17) -0.0019(14) 0.0047(13) 0.0048(14)
C53 0.0139(19) 0.035(3) 0.024(2) 0.0036(19) 0.0071(16) 0.0056(18)
C54 0.0185(19) 0.034(2) 0.037(2) 0.0079(19) 0.0087(17) 0.0103(17)
C55 0.0164(17) 0.031(2) 0.027(2) -0.0050(17) 0.0082(15) 0.0097(16)
C56 0.0153(19) 0.023(2) 0.028(2) -0.0051(18) 0.0090(17) -0.0001(17)
C57 0.0144(18) 0.016(2) 0.0169(19) 0.0022(15) 0.0006(15) -0.0012(15)
C58 0.0153(18) 0.020(2) 0.040(2) -0.0010(17) 0.0123(17) 0.0025(15)
C59 0.0190(19) 0.036(2) 0.025(2) 0.0140(17) 0.0081(16) 0.0102(17)
C60 0.0156(19) 0.026(2) 0.020(2) 0.0028(17) 0.0066(16) -0.0018(17)
C61 0.034(2) 0.028(2) 0.0128(17) -0.0002(17) 0.0111(15) -0.0021(19)
C62 0.045(2) 0.033(2) 0.017(2) -0.0008(17) 0.0158(18) -0.004(2)
C63 0.047(3) 0.055(3) 0.022(2) -0.006(2) 0.020(2) 0.007(2)
C64 0.050(3) 0.025(2) 0.022(2) -0.0008(19) 0.012(2) -0.003(2)
C65 0.0124(16) 0.031(2) 0.0157(17) 0.0022(17) 0.0067(14) 0.0022(17)
C66 0.025(2) 0.023(2) 0.020(2) 0.0014(17) 0.0069(17) 0.0081(18)
C67 0.0165(18) 0.024(2) 0.021(2) 0.0000(16) 0.0058(16) -0.0065(16)
C68 0.0144(17) 0.055(3) 0.0214(19) 0.009(2) 0.0070(15) 0.003(2)
C69 0.0201(18) 0.017(2) 0.0161(19) -0.0009(15) 0.0069(15) -0.0002(15)
C70 0.047(2) 0.023(2) 0.024(2) 0.0019(17) 0.0239(19) 0.0066(19)
C71 0.032(2) 0.015(2) 0.023(2) 0.0013(16) 0.0156(17) -0.0038(17)
C72 0.030(2) 0.034(2) 0.0147(19) 0.0035(17) 0.0099(16) -0.0038(18)

loop_
_atom_type_symbol
_atom_type_description
_atom_type_scat_dispersion_real
_atom_type_scat_dispersion_imag
_atom_type_scat_source
C C 0.0033 0.0016 'International Tables Vol C Tables 4.2.6.8 and 6.1.1.4'
H H 0.0000 0.0000 'International Tables Vol C Tables 4.2.6.8 and 6.1.1.4'
N N 0.0061 0.0033 'International Tables Vol C Tables 4.2.6.8 and 6.1.1.4'
O O 0.0106 0.0060 'International Tables Vol C Tables 4.2.6.8 and 6.1.1.4'
Mn Mn 0.3368 0.7283 'International Tables Vol C Tables 4.2.6.8 and 6.1.1.4'

loop_
_geom_angle_atom_site_label_1
_geom_angle_atom_site_label_2
_geom_angle_atom_site_label_3
_geom_angle
_geom_angle_site_symmetry_1
_geom_angle_site_symmetry_3
_geom_angle_publ_flag
O2 Mn1 O1 90.91(10) . . ?
O2 Mn1 N1 168.34(12) . . ?
O1 Mn1 N1 90.30(11) . . ?
O2 Mn1 N2 91.02(11) . . ?
O1 Mn1 N2 148.58(12) . . ?
N1 Mn1 N2 81.96(11) . . ?
O2 Mn1 N3 98.55(12) . . ?
O1 Mn1 N3 106.21(13) . . ?
N1 Mn1 N3 92.24(13) . . ?
N2 Mn1 N3 104.48(13) . . ?
O3 Mn2 O4 92.67(10) . . ?
O3 Mn2 N7 162.12(12) . . ?
O4 Mn2 N7 89.90(11) . . ?
O3 Mn2 N6 89.59(11) . . ?
O4 Mn2 N6 157.38(13) . . ?
N7 Mn2 N6 81.44(12) . . ?
O3 Mn2 N8 100.96(12) . . ?
O4 Mn2 N8 102.04(13) . . ?
N7 Mn2 N8 95.79(13) . . ?
N6 Mn2 N8 99.61(13) . . ?
C3 O1 Mn1 131.8(2) . . ?
C10 O2 Mn1 132.8(2) . . ?
C39 O3 Mn2 131.2(2) . . ?
C46 O4 Mn2 130.7(2) . . ?
C1 N1 C15 122.2(3) . . ?
C1 N1 Mn1 126.3(2) . . ?
C15 N1 Mn1 111.4(2) . . ?
C8 N2 C16 119.0(3) . . ?
C8 N2 Mn1 125.2(2) . . ?
C16 N2 Mn1 114.7(2) . . ?
N4 N3 Mn1 135.7(3) . . ?
N5 N4 N3 178.2(4) . . ?
C37 N6 C51 123.4(3) . . ?
C37 N6 Mn2 124.9(2) . . ?
C51 N6 Mn2 111.09(19) . . ?
C44 N7 C52 120.7(3) . . ?
C44 N7 Mn2 124.2(3) . . ?
C52 N7 Mn2 115.1(2) . . ?
N9 N8 Mn2 135.3(3) . . ?
N10 N9 N8 177.9(4) . . ?
N1 C1 C2 126.2(3) . . ?
N1 C1 H1 116.9 . . ?
C2 C1 H1 116.9 . . ?
C3 C2 C7 120.0(3) . . ?
C3 C2 C1 122.5(3) . . ?
C7 C2 C1 117.3(3) . . ?
O1 C3 C2 121.6(3) . . ?
O1 C3 C4 118.9(3) . . ?
C2 C3 C4 119.5(3) . . ?
C5 C4 C3 116.9(3) . . ?
C5 C4 C21 122.3(3) . . ?
C3 C4 C21 120.8(3) . . ?
C4 C5 C6 125.7(3) . . ?
C4 C5 H5 117.1 . . ?
C6 C5 H5 117.1 . . ?
C7 C6 C5 116.3(3) . . ?
C7 C6 C25 123.8(3) . . ?
C5 C6 C25 119.8(3) . . ?
C6 C7 C2 121.5(3) . . ?
C6 C7 H7 119.3 . . ?
C2 C7 H7 119.3 . . ?
N2 C8 C9 126.2(3) . . ?
N2 C8 H8 116.9 . . ?
C9 C8 H8 116.9 . . ?
C10 C9 C14 120.6(3) . . ?
C10 C9 C8 123.4(3) . . ?
C14 C9 C8 115.9(3) . . ?
O2 C10 C9 121.2(3) . . ?
O2 C10 C11 119.9(3) . . ?
C9 C10 C11 118.8(3) . . ?
C12 C11 C10 117.3(3) . . ?
C12 C11 C29 122.1(3) . . ?
C10 C11 C29 120.5(3) . . ?
C11 C12 C13 125.1(3) . . ?
C11 C12 H12 117.5 . . ?
C13 C12 H12 117.5 . . ?
C14 C13 C12 116.7(3) . . ?
C14 C13 C33 122.9(3) . . ?
C12 C13 C33 120.1(3) . . ?
C13 C14 C9 121.3(3) . . ?
C13 C14 H14 119.3 . . ?
C9 C14 H14 119.3 . . ?
N1 C15 C16 105.8(2) . . ?
N1 C15 C20 117.2(3) . . ?
C16 C15 C20 110.8(3) . . ?
N1 C15 H15 107.5 . . ?
C16 C15 H15 107.6 . . ?
C20 C15 H15 107.5 . . ?
N2 C16 C17 116.3(3) . . ?
N2 C16 C15 107.5(2) . . ?
C17 C16 C15 110.1(3) . . ?
N2 C16 H16 107.6 . . ?
C17 C16 H16 107.6 . . ?
C15 C16 H16 107.5 . . ?
C16 C17 C18 108.6(3) . . ?
C16 C17 H17A 110.0 . . ?
C18 C17 H17A 110.0 . . ?
C16 C17 H17B 110.0 . . ?
C18 C17 H17B 110.0 . . ?
H17A C17 H17B 108.3 . . ?
C19 C18 C17 111.6(3) . . ?
C19 C18 H18A 109.3 . . ?
C17 C18 H18A 109.3 . . ?
C19 C18 H18B 109.3 . . ?
C17 C18 H18B 109.3 . . ?
H18A C18 H18B 108.0 . . ?
C18 C19 C20 112.7(3) . . ?
C18 C19 H19A 109.0 . . ?
C20 C19 H19A 109.0 . . ?
C18 C19 H19B 109.0 . . ?
C20 C19 H19B 109.0 . . ?
H19A C19 H19B 107.8 . . ?
C19 C20 C15 109.6(3) . . ?
C19 C20 H20A 109.7 . . ?
C15 C20 H20A 109.7 . . ?
C19 C20 H20B 109.7 . . ?
C15 C20 H20B 109.7 . . ?
H20A C20 H20B 108.2 . . ?
C22 C21 C4 111.5(3) . . ?
C22 C21 C23 108.5(4) . . ?
C4 C21 C23 111.2(3) . . ?
C22 C21 C24 109.9(3) . . ?
C4 C21 C24 108.6(3) . . ?
C23 C21 C24 107.0(3) . . ?
C21 C22 H22A 109.5 . . ?
C21 C22 H22B 109.5 . . ?
H22A C22 H22B 109.5 . . ?
C21 C22 H22C 109.5 . . ?
H22A C22 H22C 109.5 . . ?
H22B C22 H22C 109.5 . . ?
C21 C23 H23A 109.5 . . ?
C21 C23 H23B 109.5 . . ?
H23A C23 H23B 109.5 . . ?
C21 C23 H23C 109.5 . . ?
H23A C23 H23C 109.5 . . ?
H23B C23 H23C 109.5 . . ?
C21 C24 H24A 109.5 . . ?
C21 C24 H24B 109.5 . . ?
H24A C24 H24B 109.5 . . ?
C21 C24 H24C 109.5 . . ?
H24A C24 H24C 109.5 . . ?
H24B C24 H24C 109.5 . . ?
C27 C25 C6 108.3(3) . . ?
C27 C25 C26 108.3(3) . . ?
C6 C25 C26 112.2(3) . . ?
C27 C25 C28 109.2(3) . . ?
C6 C25 C28 110.5(3) . . ?
C26 C25 C28 108.2(3) . . ?
C25 C26 H26A 109.5 . . ?
C25 C26 H26B 109.5 . . ?
H26A C26 H26B 109.5 . . ?
C25 C26 H26C 109.5 . . ?
H26A C26 H26C 109.5 . . ?
H26B C26 H26C 109.5 . . ?
C25 C27 H27A 109.5 . . ?
C25 C27 H27B 109.5 . . ?
H27A C27 H27B 109.5 . . ?
C25 C27 H27C 109.5 . . ?
H27A C27 H27C 109.5 . . ?
H27B C27 H27C 109.5 . . ?
C25 C28 H28A 109.5 . . ?
C25 C28 H28B 109.5 . . ?
H28A C28 H28B 109.5 . . ?
C25 C28 H28C 109.5 . . ?
H28A C28 H28C 109.5 . . ?
H28B C28 H28C 109.5 . . ?
C30 C29 C31 110.0(3) . . ?
C30 C29 C32 107.2(3) . . ?
C31 C29 C32 107.7(3) . . ?
C30 C29 C11 111.7(3) . . ?
C31 C29 C11 108.8(3) . . ?
C32 C29 C11 111.4(3) . . ?
C29 C30 H30A 109.5 . . ?
C29 C30 H30B 109.5 . . ?
H30A C30 H30B 109.5 . . ?
C29 C30 H30C 109.5 . . ?
H30A C30 H30C 109.5 . . ?
H30B C30 H30C 109.5 . . ?
C29 C31 H31A 109.5 . . ?
C29 C31 H31B 109.5 . . ?
H31A C31 H31B 109.5 . . ?
C29 C31 H31C 109.5 . . ?
H31A C31 H31C 109.5 . . ?
H31B C31 H31C 109.5 . . ?
C29 C32 H32A 109.5 . . ?
C29 C32 H32B 109.5 . . ?
H32A C32 H32B 109.5 . . ?
C29 C32 H32C 109.5 . . ?
H32A C32 H32C 109.5 . . ?
H32B C32 H32C 109.5 . . ?
C35 C33 C36 109.1(3) . . ?
C35 C33 C34 109.8(3) . . ?
C36 C33 C34 108.2(3) . . ?
C35 C33 C13 107.1(3) . . ?
C36 C33 C13 111.1(3) . . ?
C34 C33 C13 111.5(3) . . ?
C33 C34 H34A 109.5 . . ?
C33 C34 H34B 109.5 . . ?
H34A C34 H34B 109.5 . . ?
C33 C34 H34C 109.5 . . ?
H34A C34 H34C 109.5 . . ?
H34B C34 H34C 109.5 . . ?
C33 C35 H35A 109.5 . . ?
C33 C35 H35B 109.5 . . ?
H35A C35 H35B 109.5 . . ?
C33 C35 H35C 109.5 . . ?
H35A C35 H35C 109.5 . . ?
H35B C35 H35C 109.5 . . ?
C33 C36 H36A 109.5 . . ?
C33 C36 H36B 109.5 . . ?
H36A C36 H36B 109.5 . . ?
C33 C36 H36C 109.5 . . ?
H36A C36 H36C 109.5 . . ?
H36B C36 H36C 109.5 . . ?
N6 C37 C38 126.8(3) . . ?
N6 C37 H37 116.6 . . ?
C38 C37 H37 116.6 . . ?
C43 C38 C39 121.1(3) . . ?
C43 C38 C37 117.1(3) . . ?
C39 C38 C37 121.8(3) . . ?
O3 C39 C38 121.5(3) . . ?
O3 C39 C40 120.2(3) . . ?
C38 C39 C40 118.3(3) . . ?
C41 C40 C39 117.4(4) . . ?
C41 C40 C57 121.8(3) . . ?
C39 C40 C57 120.8(3) . . ?
C40 C41 C42 125.7(3) . . ?
C40 C41 H41 117.2 . . ?
C42 C41 H41 117.2 . . ?
C43 C42 C41 116.3(3) . . ?
C43 C42 C61 123.2(3) . . ?
C41 C42 C61 120.3(3) . . ?
C42 C43 C38 121.2(3) . . ?
C42 C43 H43 119.4 . . ?
C38 C43 H43 119.4 . . ?
N7 C44 C45 126.4(3) . . ?
N7 C44 H44 116.8 . . ?
C45 C44 H44 116.8 . . ?
C50 C45 C46 121.0(3) . . ?
C50 C45 C44 116.8(3) . . ?
C46 C45 C44 121.9(3) . . ?
O4 C46 C45 121.8(3) . . ?
O4 C46 C47 120.1(3) . . ?
C45 C46 C47 118.0(3) . . ?
C48 C47 C46 117.5(3) . . ?
C48 C47 C65 121.8(3) . . ?
C46 C47 C65 120.5(3) . . ?
C47 C48 C49 125.0(3) . . ?
C47 C48 H48 117.5 . . ?
C49 C48 H48 117.5 . . ?
C50 C49 C48 116.6(3) . . ?
C50 C49 C69 123.2(3) . . ?
C48 C49 C69 119.7(3) . . ?
C49 C50 C45 121.8(3) . . ?
C49 C50 H50 119.1 . . ?
C45 C50 H50 119.1 . . ?
N6 C51 C52 106.1(2) . . ?
N6 C51 C56 116.2(3) . . ?
C52 C51 C56 110.6(3) . . ?
N6 C51 H51 107.9 . . ?
C52 C51 H51 107.9 . . ?
C56 C51 H51 107.8 . . ?
N7 C52 C51 107.1(3) . . ?
N7 C52 C53 116.7(3) . . ?
C51 C52 C53 110.4(3) . . ?
N7 C52 H52 107.4 . . ?
C51 C52 H52 107.4 . . ?
C53 C52 H52 107.3 . . ?
C52 C53 C54 108.8(3) . . ?
C52 C53 H53A 109.9 . . ?
C54 C53 H53A 109.9 . . ?
C52 C53 H53B 109.9 . . ?
C54 C53 H53B 109.9 . . ?
H53A C53 H53B 108.3 . . ?
C55 C54 C53 112.2(3) . . ?
C55 C54 H54A 109.2 . . ?
C53 C54 H54A 109.2 . . ?
C55 C54 H54B 109.2 . . ?
C53 C54 H54B 109.2 . . ?
H54A C54 H54B 107.9 . . ?
C54 C55 C56 111.2(3) . . ?
C54 C55 H55A 109.4 . . ?
C56 C55 H55A 109.4 . . ?
C54 C55 H55B 109.4 . . ?
C56 C55 H55B 109.4 . . ?
H55A C55 H55B 108.0 . . ?
C51 C56 C55 109.2(3) . . ?
C51 C56 H56A 109.8 . . ?
C55 C56 H56A 109.8 . . ?
C51 C56 H56B 109.8 . . ?
C55 C56 H56B 109.9 . . ?
H56A C56 H56B 108.3 . . ?
C60 C57 C58 109.6(3) . . ?
C60 C57 C59 107.9(3) . . ?
C58 C57 C59 107.7(3) . . ?
C60 C57 C40 110.0(3) . . ?
C58 C57 C40 110.1(3) . . ?
C59 C57 C40 111.4(3) . . ?
C57 C58 H58A 109.5 . . ?
C57 C58 H58B 109.5 . . ?
H58A C58 H58B 109.5 . . ?
C57 C58 H58C 109.5 . . ?
H58A C58 H58C 109.5 . . ?
H58B C58 H58C 109.5 . . ?
C57 C59 H59A 109.5 . . ?
C57 C59 H59B 109.5 . . ?
H59A C59 H59B 109.5 . . ?
C57 C59 H59C 109.5 . . ?
H59A C59 H59C 109.5 . . ?
H59B C59 H59C 109.5 . . ?
C57 C60 H60A 109.5 . . ?
C57 C60 H60B 109.5 . . ?
H60A C60 H60B 109.5 . . ?
C57 C60 H60C 109.5 . . ?
H60A C60 H60C 109.5 . . ?
H60B C60 H60C 109.5 . . ?
C42 C61 C62 110.3(3) . . ?
C42 C61 C63 111.7(3) . . ?
C62 C61 C63 109.0(3) . . ?
C42 C61 C64 107.8(3) . . ?
C62 C61 C64 109.2(3) . . ?
C63 C61 C64 108.8(4) . . ?
C61 C62 H62A 109.5 . . ?
C61 C62 H62B 109.5 . . ?
H62A C62 H62B 109.5 . . ?
C61 C62 H62C 109.5 . . ?
H62A C62 H62C 109.5 . . ?
H62B C62 H62C 109.5 . . ?
C61 C63 H63A 109.5 . . ?
C61 C63 H63B 109.5 . . ?
H63A C63 H63B 109.5 . . ?
C61 C63 H63C 109.5 . . ?
H63A C63 H63C 109.5 . . ?
H63B C63 H63C 109.5 . . ?
C61 C64 H64A 109.5 . . ?
C61 C64 H64B 109.5 . . ?
H64A C64 H64B 109.5 . . ?
C61 C64 H64C 109.5 . . ?
H64A C64 H64C 109.5 . . ?
H64B C64 H64C 109.5 . . ?
C67 C65 C68 108.2(3) . . ?
C67 C65 C66 111.7(3) . . ?
C68 C65 C66 107.0(3) . . ?
C67 C65 C47 108.8(3) . . ?
C68 C65 C47 111.2(3) . . ?
C66 C65 C47 110.0(3) . . ?
C65 C66 H66A 109.5 . . ?
C65 C66 H66B 109.5 . . ?
H66A C66 H66B 109.5 . . ?
C65 C66 H66C 109.5 . . ?
H66A C66 H66C 109.5 . . ?
H66B C66 H66C 109.5 . . ?
C65 C67 H67A 109.5 . . ?
C65 C67 H67B 109.5 . . ?
H67A C67 H67B 109.5 . . ?
C65 C67 H67C 109.5 . . ?
H67A C67 H67C 109.5 . . ?
H67B C67 H67C 109.5 . . ?
C65 C68 H68A 109.5 . . ?
C65 C68 H68B 109.5 . . ?
H68A C68 H68B 109.5 . . ?
C65 C68 H68C 109.5 . . ?
H68A C68 H68C 109.5 . . ?
H68B C68 H68C 109.5 . . ?
C72 C69 C70 107.7(3) . . ?
C72 C69 C71 109.0(3) . . ?
C70 C69 C71 109.1(3) . . ?
C72 C69 C49 111.9(3) . . ?
C70 C69 C49 111.6(3) . . ?
C71 C69 C49 107.6(3) . . ?
C69 C70 H70A 109.5 . . ?
C69 C70 H70B 109.5 . . ?
H70A C70 H70B 109.5 . . ?
C69 C70 H70C 109.5 . . ?
H70A C70 H70C 109.5 . . ?
H70B C70 H70C 109.5 . . ?
C69 C71 H71A 109.5 . . ?
C69 C71 H71B 109.5 . . ?
H71A C71 H71B 109.5 . . ?
C69 C71 H71C 109.5 . . ?
H71A C71 H71C 109.5 . . ?
H71B C71 H71C 109.5 . . ?
C69 C72 H72A 109.5 . . ?
C69 C72 H72B 109.5 . . ?
H72A C72 H72B 109.5 . . ?
C69 C72 H72C 109.5 . . ?
H72A C72 H72C 109.5 . . ?
H72B C72 H72C 109.5 . . ?

loop_
_geom_bond_atom_site_label_1
_geom_bond_atom_site_label_2
_geom_bond_distance
_geom_bond_site_symmetry_2
_geom_bond_publ_flag
Mn1 O2 1.868(2) . ?
Mn1 O1 1.877(2) . ?
Mn1 N1 1.971(3) . ?
Mn1 N2 1.981(3) . ?
Mn1 N3 2.083(3) . ?
Mn2 O3 1.875(2) . ?
Mn2 O4 1.877(2) . ?
Mn2 N7 1.985(3) . ?
Mn2 N6 1.985(3) . ?
Mn2 N8 2.090(3) . ?
O1 C3 1.331(4) . ?
O2 C10 1.327(4) . ?
O3 C39 1.320(4) . ?
O4 C46 1.317(4) . ?
N1 C1 1.295(4) . ?
N1 C15 1.486(4) . ?
N2 C8 1.310(4) . ?
N2 C16 1.480(4) . ?
N3 N4 1.179(4) . ?
N4 N5 1.170(4) . ?
N6 C37 1.286(4) . ?
N6 C51 1.483(4) . ?
N7 C44 1.302(5) . ?
N7 C52 1.480(4) . ?
N8 N9 1.176(4) . ?
N9 N10 1.159(4) . ?
C1 C2 1.427(5) . ?
C1 H1 0.9500 . ?
C2 C3 1.414(4) . ?
C2 C7 1.422(5) . ?
C3 C4 1.423(5) . ?
C4 C5 1.375(5) . ?
C4 C21 1.535(5) . ?
C5 C6 1.413(5) . ?
C5 H5 0.9500 . ?
C6 C7 1.371(5) . ?
C6 C25 1.526(5) . ?
C7 H7 0.9500 . ?
C8 C9 1.429(5) . ?
C8 H8 0.9500 . ?
C9 C10 1.407(5) . ?
C9 C14 1.419(5) . ?
C10 C11 1.427(4) . ?
C11 C12 1.377(5) . ?
C11 C29 1.544(5) . ?
C12 C13 1.408(5) . ?
C12 H12 0.9500 . ?
C13 C14 1.367(4) . ?
C13 C33 1.547(5) . ?
C14 H14 0.9500 . ?
C15 C16 1.524(4) . ?
C15 C20 1.533(4) . ?
C15 H15 1.0000 . ?
C16 C17 1.519(5) . ?
C16 H16 1.0000 . ?
C17 C18 1.535(5) . ?
C17 H17A 0.9900 . ?
C17 H17B 0.9900 . ?
C18 C19 1.524(5) . ?
C18 H18A 0.9900 . ?
C18 H18B 0.9900 . ?
C19 C20 1.526(5) . ?
C19 H19A 0.9900 . ?
C19 H19B 0.9900 . ?
C20 H20A 0.9900 . ?
C20 H20B 0.9900 . ?
C21 C22 1.522(6) . ?
C21 C23 1.538(5) . ?
C21 C24 1.551(6) . ?
C22 H22A 0.9800 . ?
C22 H22B 0.9800 . ?
C22 H22C 0.9800 . ?
C23 H23A 0.9800 . ?
C23 H23B 0.9800 . ?
C23 H23C 0.9800 . ?
C24 H24A 0.9800 . ?
C24 H24B 0.9800 . ?
C24 H24C 0.9800 . ?
C25 C27 1.520(5) . ?
C25 C26 1.539(5) . ?
C25 C28 1.540(5) . ?
C26 H26A 0.9800 . ?
C26 H26B 0.9800 . ?
C26 H26C 0.9800 . ?
C27 H27A 0.9800 . ?
C27 H27B 0.9800 . ?
C27 H27C 0.9800 . ?
C28 H28A 0.9800 . ?
C28 H28B 0.9800 . ?
C28 H28C 0.9800 . ?
C29 C30 1.532(5) . ?
C29 C31 1.542(5) . ?
C29 C32 1.544(5) . ?
C30 H30A 0.9800 . ?
C30 H30B 0.9800 . ?
C30 H30C 0.9800 . ?
C31 H31A 0.9800 . ?
C31 H31B 0.9800 . ?
C31 H31C 0.9800 . ?
C32 H32A 0.9800 . ?
C32 H32B 0.9800 . ?
C32 H32C 0.9800 . ?
C33 C35 1.532(5) . ?
C33 C36 1.534(5) . ?
C33 C34 1.537(5) . ?
C34 H34A 0.9800 . ?
C34 H34B 0.9800 . ?
C34 H34C 0.9800 . ?
C35 H35A 0.9800 . ?
C35 H35B 0.9800 . ?
C35 H35C 0.9800 . ?
C36 H36A 0.9800 . ?
C36 H36B 0.9800 . ?
C36 H36C 0.9800 . ?
C37 C38 1.427(4) . ?
C37 H37 0.9500 . ?
C38 C43 1.417(5) . ?
C38 C39 1.421(5) . ?
C39 C40 1.427(5) . ?
C40 C41 1.386(5) . ?
C40 C57 1.543(5) . ?
C41 C42 1.407(5) . ?
C41 H41 0.9500 . ?
C42 C43 1.380(4) . ?
C42 C61 1.530(5) . ?
C43 H43 0.9500 . ?
C44 C45 1.432(5) . ?
C44 H44 0.9500 . ?
C45 C50 1.409(5) . ?
C45 C46 1.421(5) . ?
C46 C47 1.428(5) . ?
C47 C48 1.394(5) . ?
C47 C65 1.542(5) . ?
C48 C49 1.402(5) . ?
C48 H48 0.9500 . ?
C49 C50 1.369(5) . ?
C49 C69 1.545(5) . ?
C50 H50 0.9500 . ?
C51 C52 1.520(4) . ?
C51 C56 1.522(5) . ?
C51 H51 1.0000 . ?
C52 C53 1.524(4) . ?
C52 H52 1.0000 . ?
C53 C54 1.537(5) . ?
C53 H53A 0.9900 . ?
C53 H53B 0.9900 . ?
C54 C55 1.522(5) . ?
C54 H54A 0.9900 . ?
C54 H54B 0.9900 . ?
C55 C56 1.539(4) . ?
C55 H55A 0.9900 . ?
C55 H55B 0.9900 . ?
C56 H56A 0.9900 . ?
C56 H56B 0.9900 . ?
C57 C60 1.523(5) . ?
C57 C58 1.525(5) . ?
C57 C59 1.529(5) . ?
C58 H58A 0.9800 . ?
C58 H58B 0.9800 . ?
C58 H58C 0.9800 . ?
C59 H59A 0.9800 . ?
C59 H59B 0.9800 . ?
C59 H59C 0.9800 . ?
C60 H60A 0.9800 . ?
C60 H60B 0.9800 . ?
C60 H60C 0.9800 . ?
C61 C62 1.535(5) . ?
C61 C63 1.536(5) . ?
C61 C64 1.541(5) . ?
C62 H62A 0.9800 . ?
C62 H62B 0.9800 . ?
C62 H62C 0.9800 . ?
C63 H63A 0.9800 . ?
C63 H63B 0.9800 . ?
C63 H63C 0.9800 . ?
C64 H64A 0.9800 . ?
C64 H64B 0.9800 . ?
C64 H64C 0.9800 . ?
C65 C67 1.531(5) . ?
C65 C68 1.534(5) . ?
C65 C66 1.536(6) . ?
C66 H66A 0.9800 . ?
C66 H66B 0.9800 . ?
C66 H66C 0.9800 . ?
C67 H67A 0.9800 . ?
C67 H67B 0.9800 . ?
C67 H67C 0.9800 . ?
C68 H68A 0.9800 . ?
C68 H68B 0.9800 . ?
C68 H68C 0.9800 . ?
C69 C72 1.523(5) . ?
C69 C70 1.531(5) . ?
C69 C71 1.533(5) . ?
C70 H70A 0.9800 . ?
C70 H70B 0.9800 . ?
C70 H70C 0.9800 . ?
C71 H71A 0.9800 . ?
C71 H71B 0.9800 . ?
C71 H71C 0.9800 . ?
C72 H72A 0.9800 . ?
C72 H72B 0.9800 . ?
C72 H72C 0.9800 . ?

loop_
_geom_torsion_atom_site_label_1
_geom_torsion_atom_site_label_2
_geom_torsion_atom_site_label_3
_geom_torsion_atom_site_label_4
_geom_torsion
_geom_torsion_site_symmetry_1
_geom_torsion_site_symmetry_2
_geom_torsion_site_symmetry_3
_geom_torsion_site_symmetry_4
_geom_torsion_publ_flag
O2 Mn1 O1 C3 179.5(3) . . . . ?
N1 Mn1 O1 C3 -12.1(3) . . . . ?
N2 Mn1 O1 C3 -87.0(4) . . . . ?
N3 Mn1 O1 C3 80.3(3) . . . . ?
O1 Mn1 O2 C10 148.7(3) . . . . ?
N1 Mn1 O2 C10 52.7(7) . . . . ?
N2 Mn1 O2 C10 0.0(3) . . . . ?
N3 Mn1 O2 C10 -104.8(3) . . . . ?
O4 Mn2 O3 C39 -136.1(3) . . . . ?
N7 Mn2 O3 C39 -38.1(6) . . . . ?
N6 Mn2 O3 C39 21.4(3) . . . . ?
N8 Mn2 O3 C39 121.1(3) . . . . ?
O3 Mn2 O4 C46 -174.0(3) . . . . ?
N7 Mn2 O4 C46 23.7(3) . . . . ?
N6 Mn2 O4 C46 90.7(4) . . . . ?
N8 Mn2 O4 C46 -72.2(3) . . . . ?
O2 Mn1 N1 C1 104.1(6) . . . . ?
O1 Mn1 N1 C1 8.1(3) . . . . ?
N2 Mn1 N1 C1 157.6(3) . . . . ?
N3 Mn1 N1 C1 -98.1(3) . . . . ?
O2 Mn1 N1 C15 -79.0(6) . . . . ?
O1 Mn1 N1 C15 -174.9(2) . . . . ?
N2 Mn1 N1 C15 -25.5(2) . . . . ?
N3 Mn1 N1 C15 78.8(2) . . . . ?
O2 Mn1 N2 C8 2.4(3) . . . . ?
O1 Mn1 N2 C8 -91.0(4) . . . . ?
N1 Mn1 N2 C8 -168.2(3) . . . . ?
N3 Mn1 N2 C8 101.5(3) . . . . ?
O2 Mn1 N2 C16 170.5(2) . . . . ?
O1 Mn1 N2 C16 77.1(3) . . . . ?
N1 Mn1 N2 C16 -0.1(2) . . . . ?
N3 Mn1 N2 C16 -90.4(2) . . . . ?
O2 Mn1 N3 N4 137.6(4) . . . . ?
O1 Mn1 N3 N4 -129.0(4) . . . . ?
N1 Mn1 N3 N4 -38.0(4) . . . . ?
N2 Mn1 N3 N4 44.3(4) . . . . ?
Mn1 N3 N4 N5 -159(14) . . . . ?
O3 Mn2 N6 C37 -19.0(3) . . . . ?
O4 Mn2 N6 C37 77.0(4) . . . . ?
N7 Mn2 N6 C37 145.5(3) . . . . ?
N8 Mn2 N6 C37 -120.1(3) . . . . ?
O3 Mn2 N6 C51 169.6(2) . . . . ?
O4 Mn2 N6 C51 -94.4(3) . . . . ?
N7 Mn2 N6 C51 -25.9(2) . . . . ?
N8 Mn2 N6 C51 68.5(2) . . . . ?
O3 Mn2 N7 C44 -119.3(4) . . . . ?
O4 Mn2 N7 C44 -20.8(3) . . . . ?
N6 Mn2 N7 C44 -179.9(3) . . . . ?
N8 Mn2 N7 C44 81.3(3) . . . . ?
O3 Mn2 N7 C52 60.8(5) . . . . ?
O4 Mn2 N7 C52 159.2(2) . . . . ?
N6 Mn2 N7 C52 0.1(2) . . . . ?
N8 Mn2 N7 C52 -98.7(2) . . . . ?
O3 Mn2 N8 N9 -113.2(4) . . . . ?
O4 Mn2 N8 N9 151.6(4) . . . . ?
N7 Mn2 N8 N9 60.5(4) . . . . ?
N6 Mn2 N8 N9 -21.8(4) . . . . ?
Mn2 N8 N9 N10 -165(11) . . . . ?
C15 N1 C1 C2 -177.3(3) . . . . ?
Mn1 N1 C1 C2 -0.7(5) . . . . ?
N1 C1 C2 C3 -7.6(6) . . . . ?
N1 C1 C2 C7 176.9(3) . . . . ?
Mn1 O1 C3 C2 8.0(5) . . . . ?
Mn1 O1 C3 C4 -173.6(3) . . . . ?
C7 C2 C3 O1 179.5(3) . . . . ?
C1 C2 C3 O1 4.1(6) . . . . ?
C7 C2 C3 C4 1.1(5) . . . . ?
C1 C2 C3 C4 -174.3(4) . . . . ?
O1 C3 C4 C5 178.7(3) . . . . ?
C2 C3 C4 C5 -2.8(5) . . . . ?
O1 C3 C4 C21 -2.8(5) . . . . ?
C2 C3 C4 C21 175.7(4) . . . . ?
C3 C4 C5 C6 2.4(6) . . . . ?
C21 C4 C5 C6 -176.1(4) . . . . ?
C4 C5 C6 C7 0.0(6) . . . . ?
C4 C5 C6 C25 177.7(4) . . . . ?
C5 C6 C7 C2 -1.9(5) . . . . ?
C25 C6 C7 C2 -179.5(3) . . . . ?
C3 C2 C7 C6 1.4(6) . . . . ?
C1 C2 C7 C6 177.0(3) . . . . ?
C16 N2 C8 C9 -170.6(3) . . . . ?
Mn1 N2 C8 C9 -3.0(5) . . . . ?
N2 C8 C9 C10 0.5(6) . . . . ?
N2 C8 C9 C14 176.1(4) . . . . ?
Mn1 O2 C10 C9 -2.1(5) . . . . ?
Mn1 O2 C10 C11 -179.2(2) . . . . ?
C14 C9 C10 O2 -173.3(3) . . . . ?
C8 C9 C10 O2 2.2(6) . . . . ?
C14 C9 C10 C11 3.9(5) . . . . ?
C8 C9 C10 C11 179.3(3) . . . . ?
O2 C10 C11 C12 172.4(3) . . . . ?
C9 C10 C11 C12 -4.8(5) . . . . ?
O2 C10 C11 C29 -5.3(5) . . . . ?
C9 C10 C11 C29 177.5(3) . . . . ?
C10 C11 C12 C13 1.5(6) . . . . ?
C29 C11 C12 C13 179.2(3) . . . . ?
C11 C12 C13 C14 2.8(6) . . . . ?
C11 C12 C13 C33 -171.1(4) . . . . ?
C12 C13 C14 C9 -3.8(6) . . . . ?
C33 C13 C14 C9 169.9(4) . . . . ?
C10 C9 C14 C13 0.6(6) . . . . ?
C8 C9 C14 C13 -175.2(4) . . . . ?
C1 N1 C15 C16 -138.3(3) . . . . ?
Mn1 N1 C15 C16 44.6(3) . . . . ?
C1 N1 C15 C20 -14.2(5) . . . . ?
Mn1 N1 C15 C20 168.7(2) . . . . ?
C8 N2 C16 C17 -42.8(4) . . . . ?
Mn1 N2 C16 C17 148.3(3) . . . . ?
C8 N2 C16 C15 -166.7(3) . . . . ?
Mn1 N2 C16 C15 24.4(3) . . . . ?
N1 C15 C16 N2 -42.9(3) . . . . ?
C20 C15 C16 N2 -170.9(3) . . . . ?
N1 C15 C16 C17 -170.5(3) . . . . ?
C20 C15 C16 C17 61.5(4) . . . . ?
N2 C16 C17 C18 177.0(3) . . . . ?
C15 C16 C17 C18 -60.5(4) . . . . ?
C16 C17 C18 C19 56.7(4) . . . . ?
C17 C18 C19 C20 -54.1(4) . . . . ?
C18 C19 C20 C15 52.9(4) . . . . ?
N1 C15 C20 C19 -177.8(3) . . . . ?
C16 C15 C20 C19 -56.3(4) . . . . ?
C5 C4 C21 C22 -123.6(4) . . . . ?
C3 C4 C21 C22 58.0(5) . . . . ?
C5 C4 C21 C23 -2.3(6) . . . . ?
C3 C4 C21 C23 179.3(4) . . . . ?
C5 C4 C21 C24 115.2(4) . . . . ?
C3 C4 C21 C24 -63.2(5) . . . . ?
C7 C6 C25 C27 110.0(4) . . . . ?
C5 C6 C25 C27 -67.5(4) . . . . ?
C7 C6 C25 C26 -9.6(5) . . . . ?
C5 C6 C25 C26 172.9(3) . . . . ?
C7 C6 C25 C28 -130.4(4) . . . . ?
C5 C6 C25 C28 52.0(5) . . . . ?
C12 C11 C29 C30 127.5(4) . . . . ?
C10 C11 C29 C30 -54.9(5) . . . . ?
C12 C11 C29 C31 -110.9(4) . . . . ?
C10 C11 C29 C31 66.7(4) . . . . ?
C12 C11 C29 C32 7.7(5) . . . . ?
C10 C11 C29 C32 -174.7(3) . . . . ?
C14 C13 C33 C35 -98.0(4) . . . . ?
C12 C13 C33 C35 75.5(4) . . . . ?
C14 C13 C33 C36 21.0(5) . . . . ?
C12 C13 C33 C36 -165.5(4) . . . . ?
C14 C13 C33 C34 141.8(4) . . . . ?
C12 C13 C33 C34 -44.7(5) . . . . ?
C51 N6 C37 C38 -179.4(4) . . . . ?
Mn2 N6 C37 C38 10.2(6) . . . . ?
N6 C37 C38 C43 -175.7(4) . . . . ?
N6 C37 C38 C39 5.5(6) . . . . ?
Mn2 O3 C39 C38 -13.3(5) . . . . ?
Mn2 O3 C39 C40 166.2(3) . . . . ?
C43 C38 C39 O3 176.5(3) . . . . ?
C37 C38 C39 O3 -4.7(6) . . . . ?
C43 C38 C39 C40 -3.1(5) . . . . ?
C37 C38 C39 C40 175.7(4) . . . . ?
O3 C39 C40 C41 -176.6(3) . . . . ?
C38 C39 C40 C41 3.0(5) . . . . ?
O3 C39 C40 C57 1.9(5) . . . . ?
C38 C39 C40 C57 -178.5(3) . . . . ?
C39 C40 C41 C42 -0.9(6) . . . . ?
C57 C40 C41 C42 -179.3(4) . . . . ?
C40 C41 C42 C43 -1.3(6) . . . . ?
C40 C41 C42 C61 174.6(4) . . . . ?
C41 C42 C43 C38 1.2(6) . . . . ?
C61 C42 C43 C38 -174.5(4) . . . . ?
C39 C38 C43 C42 1.0(6) . . . . ?
C37 C38 C43 C42 -177.9(4) . . . . ?
C52 N7 C44 C45 -169.6(3) . . . . ?
Mn2 N7 C44 C45 10.4(5) . . . . ?
N7 C44 C45 C50 -179.8(4) . . . . ?
N7 C44 C45 C46 7.3(6) . . . . ?
Mn2 O4 C46 C45 -14.3(5) . . . . ?
Mn2 O4 C46 C47 169.4(3) . . . . ?
C50 C45 C46 O4 -178.9(3) . . . . ?
C44 C45 C46 O4 -6.2(6) . . . . ?
C50 C45 C46 C47 -2.6(5) . . . . ?
C44 C45 C46 C47 170.2(3) . . . . ?
O4 C46 C47 C48 178.7(3) . . . . ?
C45 C46 C47 C48 2.3(5) . . . . ?
O4 C46 C47 C65 2.6(5) . . . . ?
C45 C46 C47 C65 -173.8(3) . . . . ?
C46 C47 C48 C49 0.2(6) . . . . ?
C65 C47 C48 C49 176.2(4) . . . . ?
C47 C48 C49 C50 -2.5(6) . . . . ?
C47 C48 C49 C69 -174.6(4) . . . . ?
C48 C49 C50 C45 2.2(6) . . . . ?
C69 C49 C50 C45 174.0(4) . . . . ?
C46 C45 C50 C49 0.2(6) . . . . ?
C44 C45 C50 C49 -172.8(4) . . . . ?
C37 N6 C51 C52 -126.2(4) . . . . ?
Mn2 N6 C51 C52 45.4(3) . . . . ?
C37 N6 C51 C56 -2.8(5) . . . . ?
Mn2 N6 C51 C56 168.7(3) . . . . ?
C44 N7 C52 C51 -155.6(3) . . . . ?
Mn2 N7 C52 C51 24.4(3) . . . . ?
C44 N7 C52 C53 -31.3(5) . . . . ?
Mn2 N7 C52 C53 148.7(3) . . . . ?
N6 C51 C52 N7 -43.4(3) . . . . ?
C56 C51 C52 N7 -170.3(3) . . . . ?
N6 C51 C52 C53 -171.5(3) . . . . ?
C56 C51 C52 C53 61.6(4) . . . . ?
N7 C52 C53 C54 178.9(3) . . . . ?
C51 C52 C53 C54 -58.4(4) . . . . ?
C52 C53 C54 C55 55.8(4) . . . . ?
C53 C54 C55 C56 -55.2(4) . . . . ?
N6 C51 C56 C55 -179.9(3) . . . . ?
C52 C51 C56 C55 -58.9(4) . . . . ?
C54 C55 C56 C51 55.6(4) . . . . ?
C41 C40 C57 C60 117.5(4) . . . . ?
C39 C40 C57 C60 -60.9(4) . . . . ?
C41 C40 C57 C58 -121.6(4) . . . . ?
C39 C40 C57 C58 60.0(5) . . . . ?
C41 C40 C57 C59 -2.1(5) . . . . ?
C39 C40 C57 C59 179.5(3) . . . . ?
C43 C42 C61 C62 -134.1(4) . . . . ?
C41 C42 C61 C62 50.4(5) . . . . ?
C43 C42 C61 C63 -12.7(6) . . . . ?
C41 C42 C61 C63 171.8(4) . . . . ?
C43 C42 C61 C64 106.8(4) . . . . ?
C41 C42 C61 C64 -68.7(5) . . . . ?
C48 C47 C65 C67 -113.7(4) . . . . ?
C46 C47 C65 C67 62.2(4) . . . . ?
C48 C47 C65 C68 5.3(5) . . . . ?
C46 C47 C65 C68 -178.7(4) . . . . ?
C48 C47 C65 C66 123.7(4) . . . . ?
C46 C47 C65 C66 -60.4(4) . . . . ?
C50 C49 C69 C72 22.1(5) . . . . ?
C48 C49 C69 C72 -166.4(4) . . . . ?
C50 C49 C69 C70 142.8(4) . . . . ?
C48 C49 C69 C70 -45.7(5) . . . . ?
C50 C49 C69 C71 -97.6(4) . . . . ?
C48 C49 C69 C71 73.9(4) . . . . ?
